data_7207486
loop_
_publ_author_name
'Yufit, D. S.'
'Howard, J. A. K.'

_publ_section_title
;
 Low melting molecular complexes. The structures of molecular complexes of
 tri- and di-chloromethanes with small ketones and 1,4-dioxane
;
_journal_issue 6
_journal_name_full CrystEngComm
_journal_page_first 2003
_journal_paper_doi 10.1039/c2ce06526f
_journal_volume 14
_journal_year 2012
_chemical_absolute_configuration ad
_chemical_formula_moiety 'C4 H8 O, 2 CHCl3'
_chemical_formula_sum 'C6 H10 Cl6 O'
_chemical_formula_weight 310.84
_chemical_melting_point 177(2)
_chemical_name_common 'chloroform methylethylketone co-crystal'
_chemical_name_systematic
;
trichloromethane butanone-2 clathrate (2:1)
;
_space_group_IT_number 7
_symmetry_cell_setting monoclinic
_symmetry_space_group_name_Hall 'P -2yac'
_symmetry_space_group_name_H-M 'P 1 n 1'
_atom_sites_solution_hydrogens geom
_atom_sites_solution_primary direct
_atom_sites_solution_secondary difmap
_audit_creation_method SHELXL-97
_cell_angle_alpha 90.00
_cell_angle_beta 95.86(3)
_cell_angle_gamma 90.00
_cell_formula_units_Z 2
_cell_length_a 6.054(2)
_cell_length_b 6.965(3)
_cell_length_c 16.346(6)
_cell_measurement_reflns_used 480
_cell_measurement_temperature 165.0(2)
_cell_measurement_theta_max 22.94
_cell_measurement_theta_min 2.50
_cell_volume 685.6(5)
_computing_cell_refinement 'SAINT v6.45A (Bruker, 2003)'
_computing_data_collection 'SMART v5.625 (Bruker, 2001)'
_computing_data_reduction 'SAINT v6.45A (Bruker, 2003)'
_computing_molecular_graphics
;
OLEX2: a complete structure solution, refinement and analysis program.
Dolomanov et al., J. Appl. Cryst. (2009). 42, 339-341
;
_computing_publication_material
;
OLEX2: a complete structure solution, refinement and analysis program.
Dolomanov et al., J. Appl. Cryst. (2009). 42, 339-341
;
_computing_structure_refinement 'SHELXL-97 (Sheldrick, 1997)'
_computing_structure_solution 'SHELXS-97 (Sheldrick, 1990)/Bruker'
_diffrn_ambient_temperature 165.0(2)
_diffrn_detector 'CCD area detector'
_diffrn_detector_area_resol_mean 5.6
_diffrn_detector_type 'Bruker SMART CCD 6000 area detector'
_diffrn_measured_fraction_theta_full 0.875
_diffrn_measured_fraction_theta_max 0.875
_diffrn_measurement_device 'three-circle diffractometer'
_diffrn_measurement_device_type 'CCD area detector'
_diffrn_measurement_method '\w scans'
_diffrn_radiation_monochromator Parallel,graphite
_diffrn_radiation_probe x-ray
_diffrn_radiation_source 'fine-focus sealed tube'
_diffrn_radiation_type 'MO K\a'
_diffrn_radiation_wavelength 0.71073
_diffrn_radiation_xray_symbol K-L~3~
_diffrn_reflns_av_R_equivalents 0.0830
_diffrn_reflns_av_sigmaI/netI 0.0893
_diffrn_reflns_limit_h_max 5
_diffrn_reflns_limit_h_min -6
_diffrn_reflns_limit_k_max 9
_diffrn_reflns_limit_k_min -9
_diffrn_reflns_limit_l_max 20
_diffrn_reflns_limit_l_min -21
_diffrn_reflns_number 4192
_diffrn_reflns_theta_full 27.49
_diffrn_reflns_theta_max 27.49
_diffrn_reflns_theta_min 2.51
_diffrn_source 'sealed X-ray tube'
_diffrn_source_current 40.0
_diffrn_source_power 2.0
_diffrn_source_target Mo
_diffrn_source_voltage 50.0
_exptl_absorpt_coefficient_mu 1.218
_exptl_absorpt_correction_type none
_exptl_crystal_colour less
_exptl_crystal_colour_lustre dull
_exptl_crystal_colour_modifier light
_exptl_crystal_colour_primary colourless
_exptl_crystal_density_diffrn 1.506
_exptl_crystal_density_method 'not measured'
_exptl_crystal_description cylinder
_exptl_crystal_F_000 312
_exptl_crystal_size_max 0.3
_exptl_crystal_size_mid 0.2
_exptl_crystal_size_min 0.2
_refine_diff_density_max 0.349
_refine_diff_density_min -0.285
_refine_diff_density_rms 0.067
_refine_ls_abs_structure_details 'Flack H D (1983), Acta Cryst. A39, 876-881'
_refine_ls_abs_structure_Flack -0.13(16)
_refine_ls_extinction_method none
_refine_ls_goodness_of_fit_ref 0.957
_refine_ls_hydrogen_treatment mixed
_refine_ls_matrix_type full
_refine_ls_number_parameters 121
_refine_ls_number_reflns 2599
_refine_ls_number_restraints 2
_refine_ls_restrained_S_all 0.957
_refine_ls_R_factor_all 0.1068
_refine_ls_R_factor_gt 0.0497
_refine_ls_shift/su_max 0.115
_refine_ls_shift/su_mean 0.009
_refine_ls_structure_factor_coef Fsqd
_refine_ls_weighting_details
;
calc w=1/[\s^2^(Fo^2^)+(0.0400P)^2^+0.0000P] where P=(Fo^2^+2Fc^2^)/3
;
_refine_ls_weighting_scheme calc
_refine_ls_wR_factor_gt 0.1044
_refine_ls_wR_factor_ref 0.1205
_reflns_number_gt 1398
_reflns_number_total 2599
_reflns_threshold_expression >2sigma(I)
_cod_data_source_file c2ce06526f.txt
_cod_data_source_block 4_CMEK
_cod_depositor_comments
;
The following automatic conversions were performed:

'_chemical_melting_point' value '175 - 179' was changed to '177(2)' -
the average value was taken and precision was
estimated.

'_symmetry_cell_setting' value 'Monoclinic' changed to
'monoclinic' according to
/home/saulius/struct/CIF-dictionaries/cif_core.dic dictionary named
'cif_core.dic' version 2.4.1 from
2010-06-29.

'_diffrn_source_target' value 'MO' changed to 'Mo'
according to /home/saulius/struct/CIF-dictionaries/cif_core.dic
dictionary named 'cif_core.dic' version 2.4.1 from 2010-06-29.

Automatic conversion script
Id: cif_fix_values 1715 2011-07-08 13:25:40Z adriana 
;
_cod_original_cell_volume 685.6(4)
_cod_database_code 7207486

loop_
_symmetry_equiv_pos_as_xyz
'x, y, z'
'x+1/2, -y, z+1/2'

loop_
_atom_site_label
_atom_site_type_symbol
_atom_site_fract_x
_atom_site_fract_y
_atom_site_fract_z
_atom_site_U_iso_or_equiv
_atom_site_adp_type
_atom_site_occupancy
_atom_site_symmetry_multiplicity
_atom_site_calc_flag
_atom_site_refinement_flags
_atom_site_disorder_assembly
_atom_site_disorder_group
Cl1 Cl 0.0323(3) 0.7436(3) 0.34506(10) 0.0678(5) Uani 1 1 d . . .
Cl2 Cl -0.0027(3) 0.6801(3) 0.17007(13) 0.0788(6) Uani 1 1 d . . .
Cl3 Cl 0.4297(3) 0.7231(2) 0.26168(13) 0.0718(6) Uani 1 1 d . . .
C1S C 0.1498(10) 0.7914(8) 0.2528(4) 0.0533(17) Uani 1 1 d . . .
H1S H 0.1428 0.9331 0.2431 0.064 Uiso 1 1 calc R . .
Cl4 Cl 0.4233(3) 1.0332(2) 0.05954(11) 0.0740(7) Uani 1 1 d . . .
Cl5 Cl 0.4376(2) 1.4454(2) 0.04220(10) 0.0658(5) Uani 1 1 d . . .
Cl6 Cl 0.0159(3) 1.2498(3) 0.03304(18) 0.1053(8) Uani 1 1 d . . .
C2S C 0.2944(11) 1.2512(9) 0.0793(4) 0.0544(16) Uani 1 1 d . . .
H2S H 0.281(9) 1.254(6) 0.140(3) 0.029(13) Uiso 1 1 d . . .
O1 O 0.2962(17) 1.2166(14) 0.2834(7) 0.041(3) Uiso 0.50 1 d P A 1
C1 C 0.420(2) 1.2352(15) 0.3446(7) 0.035(2) Uiso 0.50 1 d P A 1
C2 C 0.323(3) 1.269(3) 0.4287(13) 0.052(5) Uiso 0.50 1 d P A 1
H2C H 0.2539 1.3969 0.4286 0.079 Uiso 0.50 1 calc PR A 1
H2B H 0.4423 1.2616 0.4737 0.079 Uiso 0.50 1 calc PR A 1
H2A H 0.2105 1.1714 0.4364 0.079 Uiso 0.50 1 calc PR A 1
C3 C 0.6683(19) 1.2540(15) 0.3444(7) 0.039(3) Uiso 0.50 1 d P A 1
H3A H 0.7426 1.1547 0.3808 0.047 Uiso 0.50 1 calc PR A 1
H3B H 0.7159 1.3813 0.3666 0.047 Uiso 0.50 1 calc PR A 1
C4 C 0.745(3) 1.231(2) 0.2531(10) 0.040(4) Uiso 0.50 1 d P A 1
H4A H 0.7143 1.0994 0.2335 0.060 Uiso 0.50 1 calc PR A 1
H4C H 0.9045 1.2565 0.2546 0.060 Uiso 0.50 1 calc PR A 1
H4B H 0.6628 1.3217 0.2158 0.060 Uiso 0.50 1 calc PR A 1
O1A O 0.3336(18) 1.2149(14) 0.2642(7) 0.040(3) Uiso 0.50 1 d P B 2
C1A C 0.514(2) 1.2309(15) 0.3063(7) 0.039(3) Uiso 0.50 1 d P B 2
C2A C 0.725(4) 1.241(3) 0.2736(12) 0.070(7) Uiso 0.50 1 d P B 2
H2AA H 0.7152 1.1777 0.2199 0.105 Uiso 0.50 1 calc PR B 2
H2AB H 0.8381 1.1774 0.3114 0.105 Uiso 0.50 1 calc PR B 2
H2AC H 0.7665 1.3763 0.2674 0.105 Uiso 0.50 1 calc PR B 2
C3A C 0.534(3) 1.240(2) 0.3942(10) 0.072(4) Uiso 0.50 1 d P B 2
H3AA H 0.5994 1.3653 0.4115 0.087 Uiso 0.50 1 calc PR B 2
H3AB H 0.6391 1.1388 0.4159 0.087 Uiso 0.50 1 calc PR B 2
C4A C 0.333(4) 1.217(3) 0.4310(15) 0.064(6) Uiso 0.50 1 d P B 2
H4AC H 0.2596 1.3415 0.4344 0.096 Uiso 0.50 1 calc PR B 2
H4AB H 0.3653 1.1633 0.4864 0.096 Uiso 0.50 1 calc PR B 2
H4AA H 0.2341 1.1288 0.3976 0.096 Uiso 0.50 1 calc PR B 2

loop_
_atom_site_aniso_label
_atom_site_aniso_U_11
_atom_site_aniso_U_22
_atom_site_aniso_U_33
_atom_site_aniso_U_23
_atom_site_aniso_U_13
_atom_site_aniso_U_12
Cl1 0.0703(12) 0.0791(12) 0.0542(11) 0.0014(9) 0.0075(8) -0.0043(9)
Cl2 0.0777(13) 0.0995(14) 0.0578(11) -0.0106(11) 0.0002(9) -0.0248(11)
Cl3 0.0495(10) 0.0538(9) 0.1123(16) 0.0149(10) 0.0091(10) 0.0075(8)
C1S 0.048(4) 0.046(4) 0.064(4) 0.001(3) -0.003(3) -0.004(3)
Cl4 0.0789(15) 0.0590(10) 0.0810(16) -0.0069(10) -0.0062(12) 0.0139(9)
Cl5 0.0667(12) 0.0674(11) 0.0653(13) 0.0084(9) 0.0164(10) -0.0058(9)
Cl6 0.0468(12) 0.0960(15) 0.166(2) -0.0329(16) -0.0238(13) -0.0008(10)
C2S 0.053(4) 0.063(4) 0.047(4) 0.003(4) 0.002(3) -0.010(3)

loop_
_atom_type_symbol
_atom_type_description
_atom_type_scat_dispersion_real
_atom_type_scat_dispersion_imag
_atom_type_scat_source
H H 0.0000 0.0000 'International Tables Vol C Tables 4.2.6.8 and 6.1.1.4'
Cl Cl 0.1484 0.1585 'International Tables Vol C Tables 4.2.6.8 and 6.1.1.4'
C C 0.0033 0.0016 'International Tables Vol C Tables 4.2.6.8 and 6.1.1.4'
O O 0.0106 0.0060 'International Tables Vol C Tables 4.2.6.8 and 6.1.1.4'

loop_
_geom_angle_atom_site_label_1
_geom_angle_atom_site_label_2
_geom_angle_atom_site_label_3
_geom_angle
Cl1 C1S H1S 107.9
Cl2 C1S Cl1 110.6(3)
Cl2 C1S Cl3 112.1(4)
Cl2 C1S H1S 107.9
Cl3 C1S Cl1 110.4(3)
Cl3 C1S H1S 107.9
Cl4 C2S Cl6 109.7(4)
Cl4 C2S H2S 106(3)
Cl5 C2S Cl4 111.1(4)
Cl5 C2S Cl6 109.8(4)
Cl5 C2S H2S 115(3)
Cl6 C2S H2S 105(3)
O1 C1 C2 119.4(13)
O1 C1 C3 123.2(12)
C1 C3 H3A 109.2
C1 C3 H3B 109.2
C1 C3 C4 112.0(10)
C3 C1 C2 116.9(11)
H3A C3 H3B 107.9
C4 C3 H3A 109.2
C4 C3 H3B 109.2
O1A C1A C2A 124.5(13)
O1A C1A C3A 123.1(13)
C1A C2A H2AA 109.5
C1A C2A H2AB 109.5
C1A C2A H2AC 109.5
C1A C3A H3AA 108.4
C1A C3A H3AB 108.4
C1A C3A C4A 115.5(15)
H2AA C2A H2AB 109.5
H2AA C2A H2AC 109.5
H2AB C2A H2AC 109.5
C3A C1A C2A 112.5(13)
C3A C4A H4AC 109.5
C3A C4A H4AB 109.4
C3A C4A H4AA 109.5
H3AA C3A H3AB 107.4
C4A C3A H3AA 108.4
C4A C3A H3AB 108.4
H4AC C4A H4AB 109.5
H4AC C4A H4AA 109.5
H4AB C4A H4AA 109.5

loop_
_geom_bond_atom_site_label_1
_geom_bond_atom_site_label_2
_geom_bond_distance
Cl1 C1S 1.764(7)
Cl2 C1S 1.739(6)
Cl3 C1S 1.752(7)
C1S H1S 1.0000
Cl4 C2S 1.752(7)
Cl5 C2S 1.749(7)
Cl6 C2S 1.776(7)
C2S H2S 1.00(5)
O1 C1 1.194(14)
C1 C2 1.57(2)
C1 C3 1.510(18)
C2 H2C 0.9800
C2 H2B 0.9800
C2 H2A 0.9800
C3 H3A 0.9900
C3 H3B 0.9900
C3 C4 1.616(19)
C4 H4A 0.9800
C4 H4C 0.9800
C4 H4B 0.9800
O1A C1A 1.233(14)
C1A C2A 1.44(2)
C1A C3A 1.430(19)
C2A H2AA 0.9800
C2A H2AB 0.9800
C2A H2AC 0.9800
C3A H3AA 0.9900
C3A H3AB 0.9900
C3A C4A 1.42(3)
C4A H4AC 0.9800
C4A H4AB 0.9800
C4A H4AA 0.9800

loop_
_geom_hbond_atom_site_label_D
_geom_hbond_atom_site_label_H
_geom_hbond_atom_site_label_A
_geom_hbond_distance_DH
_geom_hbond_distance_HA
_geom_hbond_distance_DA
_geom_hbond_angle_DHA
_geom_hbond_site_symmetry_A
C1S H1S O1 1.00 2.25 3.117(11) 144.1 .
C1S H1S O1A 1.00 2.29 3.152(12) 144.2 .
C2S H2S O1 1.00(5) 2.35(6) 3.343(13) 170(4) .
C2S H2S O1A 1.00(5) 2.04(6) 3.017(14) 164(4) .
C4 H4C O1 0.98 2.39 3.324(19) 160.1 1_655
C4 H4C O1A 0.98 2.60 3.55(2) 162.9 1_655
